data_1558153
loop_
_publ_author_name
'Tao, Mengna'
'Tu, Youshao'
'Liu, Yu'
'Wu, Haihong'
'Liu, Lu'
'Zhang, Junliang'

_publ_section_title
;
 Pd/Xiang-Phos-catalyzed enantioselective intermolecular
 carboheterofunctionalization under mild conditions.
;
_journal_issue 24
_journal_name_full 'Chemical science'
_journal_page_first 6283
_journal_page_last 6288
_journal_paper_doi 10.1039/d0sc01391a
_journal_volume 11
_journal_year 2020
_chemical_absolute_configuration unk
_chemical_formula_moiety 'C25 H23 N O5 S'
_chemical_formula_sum 'C25 H23 N O5 S'
_chemical_formula_weight 449.50
_space_group_crystal_system monoclinic
_space_group_IT_number 4
_space_group_name_Hall 'P 2yb'
_space_group_name_H-M_alt 'P 1 21 1'
_atom_sites_solution_hydrogens geom
_atom_sites_solution_primary dual
_audit_creation_date 2019-12-10
_audit_creation_method
;
Olex2 1.2
(compiled 2018.05.29 svn.r3508 for OlexSys, GUI svn.r5506)
;
_audit_update_record
;
2020-02-02 deposited with the CCDC.	2020-05-29 downloaded from the CCDC.
;
_cell_angle_alpha 90
_cell_angle_beta 97.421(2)
_cell_angle_gamma 90
_cell_formula_units_Z 2
_cell_length_a 5.91430(10)
_cell_length_b 12.5172(3)
_cell_length_c 14.5829(3)
_cell_measurement_reflns_used 13639
_cell_measurement_temperature 100.00(10)
_cell_measurement_theta_max 74.2160
_cell_measurement_theta_min 4.6380
_cell_volume 1070.54(4)
_computing_cell_refinement 'CrysAlisPro 1.171.39.28b (Rigaku OD, 2015)'
_computing_data_collection 'CrysAlisPro 1.171.39.28b (Rigaku OD, 2015)'
_computing_data_reduction 'CrysAlisPro 1.171.39.28b (Rigaku OD, 2015)'
_computing_molecular_graphics 'Olex2 (Dolomanov et al., 2009)'
_computing_publication_material 'Olex2 (Dolomanov et al., 2009)'
_computing_structure_refinement 'ShelXL (Sheldrick, 2015)'
_computing_structure_solution 'ShelXT (Sheldrick, 2015)'
_diffrn_ambient_environment N~2~
_diffrn_ambient_temperature 100.00(10)
_diffrn_detector 'CCD plate'
_diffrn_measured_fraction_theta_full 0.999
_diffrn_measured_fraction_theta_max 0.999
_diffrn_measurement_details
;
List of Runs (angles in degrees, time in seconds):

  # Type    Start    End  Width  t~exp~   \w     \q     \k     \f   Frames
#--------------------------------------------------------------------------
  1  \w     -7.00  88.00   1.00    1.00    --    0.00  57.00  30.00   95
  2  \w    -20.00  16.00   1.00    1.00    --    0.00  57.00-150.00   36
  3  \w     38.00  64.00   1.00    1.00    --    0.00  38.00  30.00   26
  4  \w     16.00  89.00   1.00    1.00    --    0.00  57.00 -90.00   73
  5  \w    -23.00  12.00   1.00    1.00    --    0.00  57.00 -90.00   35
  6  \w    -23.00  53.00   1.00    1.00    --    0.00  19.00  90.00   76
  7  \w     23.00  59.00   1.00    1.00    --    0.00  57.00-150.00   36
  8  \w    -18.00  18.00   1.00    1.00    --    0.00  38.00  30.00   36
  9  \w      5.00  71.00   1.00    1.00    --    0.00  38.00 -30.00   66
 10  \w    -19.00  57.00   1.00    1.00    --    0.00  57.00 150.00   76
 11  \w    125.00 185.00   1.00    1.00    --   95.80  68.00 -31.97   60
 12  \w     65.00  91.00   1.00    1.00    --   95.80  78.00  25.77   26
 13  \w    121.00 172.00   1.00    1.00    --   95.80  78.00  25.77   51
 14  \w     75.00 143.00   1.00    1.00    --   95.80  45.00-180.00   68
 15  \w    110.00 185.00   1.00    1.00    --   95.80  80.00 138.88   75
 16  \w     70.00  96.00   1.00    1.00    --   95.80  68.00 -31.97   26
 17  \w     67.00  93.00   1.00    1.00    --   95.80  71.00  86.65   26
 18  \w     64.00  90.00   1.00    1.00    --   95.80  80.00 138.88   26
 19  \w     64.00  90.00   1.00    1.00    --   95.80  82.00 -30.00   26
 20  \w     79.00 127.00   1.00    1.00    --   95.80 -82.00 150.00   48
 21  \w     71.00  97.00   1.00    1.00    --   95.80  61.00-180.00   26
 22  \w     65.00  97.00   1.00    1.00    --   95.80  77.00 120.00   32
 23  \w     75.00 185.00   1.00    1.00    --   95.80  45.00-120.00  110
 24  \w     15.00 126.00   1.00    1.00    --   95.80 -82.00  30.00  111
 25  \w     64.00  90.00   1.00    1.00    --   95.80  82.00   0.00   26
 26  \w    136.00 162.00   1.00    1.00    --   95.80  82.00   0.00   26
 27  \w     64.00  90.00   1.00    1.00    --   95.80  82.00 -90.00   26
 28  \w     43.00  68.00   1.00    1.00    --   95.80 -82.00-150.00   25
 29  \w     86.00 127.00   1.00    1.00    --   95.80 -82.00-150.00   41
 30  \w    137.00 164.00   1.00    1.00    --   95.80  76.00  51.51   27
 31  \w     65.00  91.00   1.00    1.00    --   95.80  76.00 133.57   26
 32  \w     65.00  91.00   1.00    1.00    --   95.80  77.00 -60.00   26
 33  \w     75.00 118.00   1.00    1.00    --   95.80  45.00 -30.00   43
 34  \w     65.00  91.00   1.00    1.00    --   95.80  77.00-150.00   26
 35  \w     65.00 106.00   1.00    1.00    --   95.80  76.00  51.51   41
 36  \w     94.00 185.00   1.00    1.00    --   95.80  82.00  90.00   91
 37  \w    155.00 185.00   1.00    1.00    --   95.80  45.00 -30.00   30
 38  \w     63.00  88.00   1.00    1.00    --   95.80  82.00  90.00   25
 39  \w     39.00 125.00   1.00    1.00    --   95.80 -82.00 -60.00   86
 40  \w     65.00  91.00   1.00    1.00    --   95.80  77.00-180.00   26
 41  \w     75.00 185.00   1.00    1.00    --   95.80  45.00  60.00  110
 42  \w     65.00  91.00   1.00    1.00    --   95.80  77.00 -90.00   26
 43  \w     71.00  97.00   1.00    1.00    --   95.80  61.00 150.00   26
 44  \w     75.00 183.00   1.00    1.00    --   95.80  45.00-150.00  108
 45  \w     75.00 103.00   1.00    1.00    --   95.80  45.00  30.00   28
 46  \w     64.00 126.00   1.00    1.00    --   95.80 -77.00  60.00   62
 47  \w     71.00 105.00   1.00    1.00    --   95.80  61.00 -90.00   34
 48  \w    125.00 183.00   1.00    1.00    --   95.80  61.00 -90.00   58
 49  \w     65.00  90.00   1.00    1.00    --   95.80  77.00-120.00   25
 50  \w     65.00 128.00   1.00    1.00    --   95.80  77.00 -30.00   63
 51  \w     65.00  90.00   1.00    1.00    --   95.80  77.00   0.00   25
 52  \w     63.00  89.00   1.00    1.00    --   95.80  82.00  30.00   26
 53  \w     34.00  59.00   1.00    1.00    --   95.80 -77.00  60.00   25
 54  \w     38.00 127.00   1.00    1.00    --   95.80 -82.00 120.00   89
 55  \w     68.00  94.00   1.00    1.00    --   95.80  69.00   4.23   26
 56  \w    131.00 157.00   1.00    1.00    --   95.80  71.00  86.65   26
 57  \w    134.00 177.00   1.00    1.00    --   95.80  51.00 -58.52   43
 58  \w     71.00  97.00   1.00    1.00    --   95.80  61.00-120.00   26
 59  \w     71.00 123.00   1.00    1.00    --   95.80  61.00  90.00   52
 60  \w     66.00 116.00   1.00    1.00    --   95.80  77.00  60.00   50
 61  \w     74.00 108.00   1.00    1.00    --   95.80  51.00 -58.52   34
;
_diffrn_measurement_device 'four-circle diffractometer'
_diffrn_measurement_device_type 'XtaLAB AFC12 (RINC): Kappa dual home/near'
_diffrn_measurement_method '\w scans'
_diffrn_orient_matrix_type 'CrysAlisPro convention (1999,Acta A55,543-557)'
_diffrn_orient_matrix_UB_11 0.2612602000
_diffrn_orient_matrix_UB_12 0.0004696000
_diffrn_orient_matrix_UB_13 0.0247260000
_diffrn_orient_matrix_UB_21 0.0247815000
_diffrn_orient_matrix_UB_22 0.0513311000
_diffrn_orient_matrix_UB_23 -0.0941722000
_diffrn_orient_matrix_UB_31 -0.0124098000
_diffrn_orient_matrix_UB_32 0.1119236000
_diffrn_orient_matrix_UB_33 0.0430371000
_diffrn_radiation_monochromator graphite
_diffrn_radiation_probe x-ray
_diffrn_radiation_type CuK\a
_diffrn_radiation_wavelength 1.54184
_diffrn_reflns_av_R_equivalents 0.1044
_diffrn_reflns_av_unetI/netI 0.0505
_diffrn_reflns_Laue_measured_fraction_full 0.999
_diffrn_reflns_Laue_measured_fraction_max 0.999
_diffrn_reflns_limit_h_max 7
_diffrn_reflns_limit_h_min -7
_diffrn_reflns_limit_k_max 14
_diffrn_reflns_limit_k_min -14
_diffrn_reflns_limit_l_max 17
_diffrn_reflns_limit_l_min -17
_diffrn_reflns_number 20571
_diffrn_reflns_point_group_measured_fraction_full 0.984
_diffrn_reflns_point_group_measured_fraction_max 0.984
_diffrn_reflns_theta_full 67.050
_diffrn_reflns_theta_max 67.050
_diffrn_reflns_theta_min 3.056
_diffrn_source 'fine-focus sealed X-ray tube'
_diffrn_source_type 'Enhance (Cu) X-ray Source'
_exptl_absorpt_coefficient_mu 1.667
_exptl_absorpt_correction_T_max 1.00000
_exptl_absorpt_correction_T_min 0.13267
_exptl_absorpt_correction_type multi-scan
_exptl_absorpt_process_details
;
CrysAlisPro 1.171.39.28b (Rigaku Oxford Diffraction, 2015)
Empirical absorption correction using spherical harmonics,
 implemented in SCALE3 ABSPACK scaling algorithm.
;
_exptl_crystal_colour 'clear light colourless'
_exptl_crystal_colour_lustre clear
_exptl_crystal_colour_modifier light
_exptl_crystal_colour_primary colourless
_exptl_crystal_density_diffrn 1.394
_exptl_crystal_description block
_exptl_crystal_F_000 472
_exptl_crystal_size_max 0.26
_exptl_crystal_size_mid 0.22
_exptl_crystal_size_min 0.16
_refine_diff_density_max 0.455
_refine_diff_density_min -0.506
_refine_diff_density_rms 0.073
_refine_ls_abs_structure_details
;
 Flack x determined using 1620 quotients [(I+)-(I-)]/[(I+)+(I-)]
 (Parsons, Flack and Wagner, Acta Cryst. B69 (2013) 249-259).
;
_refine_ls_abs_structure_Flack -0.02(2)
_refine_ls_extinction_method none
_refine_ls_goodness_of_fit_ref 1.050
_refine_ls_hydrogen_treatment constr
_refine_ls_matrix_type full
_refine_ls_number_parameters 291
_refine_ls_number_reflns 3747
_refine_ls_number_restraints 1
_refine_ls_restrained_S_all 1.050
_refine_ls_R_factor_all 0.0532
_refine_ls_R_factor_gt 0.0523
_refine_ls_shift/su_max 0.000
_refine_ls_shift/su_mean 0.000
_refine_ls_structure_factor_coef Fsqd
_refine_ls_weighting_details 'w=1/[\s^2^(Fo^2^)+(0.1164P)^2^] where P=(Fo^2^+2Fc^2^)/3'
_refine_ls_weighting_scheme calc
_refine_ls_wR_factor_gt 0.1408
_refine_ls_wR_factor_ref 0.1417
_reflns_Friedel_coverage 0.875
_reflns_Friedel_fraction_full 0.967
_reflns_Friedel_fraction_max 0.967
_reflns_number_gt 3642
_reflns_number_total 3747
_reflns_threshold_expression 'I > 2\s(I)'
_cod_data_source_file d0sc01391a2.cif
_cod_data_source_block exp_1114
_cod_depositor_comments
;Adding full bibliography for 1558153--1558154.cif.

 Adding full bibliography for 1558153--1558154.cif.
;
_cod_database_code 1558153
_shelx_shelxl_version_number 2017/1
_shelx_space_group_comment
;
The symmetry employed for this shelxl refinement is uniquely defined
by the following loop, which should always be used as a source of
symmetry information in preference to the above space-group names.
They are only intended as comments.
;
_shelx_estimated_absorpt_t_max 0.776
_shelx_estimated_absorpt_t_min 0.671
_reflns_odcompleteness_completeness 100.00
_reflns_odcompleteness_iscentric 1
_reflns_odcompleteness_theta 66.97
_olex2_refinement_description
;
1. Fixed Uiso
 At 1.2 times of:
  All C(H) groups, All C(H,H) groups
 At 1.5 times of:
  All C(H,H,H) groups
2.a Ternary CH refined with riding coordinates:
 C13(H13), C15(H15), C16(H16)
2.b Secondary CH2 refined with riding coordinates:
 C14(H14A,H14B)
2.c Aromatic/amide H refined with riding coordinates:
 C1(H1), C2(H2), C4(H4), C5(H5), C8(H8), C9(H9), C10(H10), C11(H11), C18(H18),
 C19(H19), C21(H21), C22(H22)
2.d Idealised Me refined as rotating group:
 C24(H24A,H24B,H24C), C25(H25A,H25B,H25C)
;
_olex2_submission_special_instructions 'No special instructions were received'
_oxdiff_exptl_absorpt_empirical_details
;
Empirical correction (ABSPACK) includes:
- Absorption correction using spherical harmonics
- Frame scaling
;
_oxdiff_exptl_absorpt_empirical_full_max 3.234
_oxdiff_exptl_absorpt_empirical_full_min 0.352

loop_
_space_group_symop_operation_xyz
'x, y, z'
'-x, y+1/2, -z'

loop_
_atom_site_label
_atom_site_type_symbol
_atom_site_fract_x
_atom_site_fract_y
_atom_site_fract_z
_atom_site_U_iso_or_equiv
_atom_site_adp_type
_atom_site_occupancy
_atom_site_site_symmetry_order
_atom_site_calc_flag
_atom_site_refinement_flags_posn
_atom_site_refinement_flags_adp
_atom_site_refinement_flags_occupancy
_atom_site_disorder_assembly
_atom_site_disorder_group
S1 S 0.50899(15) 0.33082(8) 0.63956(6) 0.0157(3) Uani 1 1 d . . . . .
O1 O 0.4103(5) 0.2462(3) 0.58209(19) 0.0222(7) Uani 1 1 d . . . . .
O2 O 0.7506(5) 0.3490(3) 0.65010(19) 0.0212(7) Uani 1 1 d . . . . .
O3 O 0.1917(5) 0.4180(2) 0.44416(18) 0.0172(6) Uani 1 1 d . . . . .
O4 O -0.0630(5) 0.4709(3) -0.0396(2) 0.0269(7) Uani 1 1 d . . . . .
O5 O 0.2629(5) 0.5628(3) -0.03407(19) 0.0227(7) Uani 1 1 d . . . . .
N1 N 0.3873(6) 0.4408(3) 0.5970(2) 0.0160(7) Uani 1 1 d . . . . .
C1 C 0.2198(7) 0.2669(3) 0.7597(3) 0.0166(8) Uani 1 1 d . . . . .
H1 H 0.119063 0.249981 0.707412 0.020 Uiso 1 1 calc R . . . .
C2 C 0.1613(7) 0.2464(4) 0.8467(3) 0.0183(8) Uani 1 1 d . . . . .
H2 H 0.020697 0.215481 0.852251 0.022 Uiso 1 1 calc R . . . .
C3 C 0.3096(7) 0.2712(3) 0.9267(3) 0.0181(8) Uani 1 1 d . . . . .
C4 C 0.5173(7) 0.3203(4) 0.9156(3) 0.0194(8) Uani 1 1 d . . . . .
H4 H 0.616208 0.339379 0.967840 0.023 Uiso 1 1 calc R . . . .
C5 C 0.5789(6) 0.3410(3) 0.8292(3) 0.0178(8) Uani 1 1 d . . . . .
H5 H 0.718109 0.373213 0.823488 0.021 Uiso 1 1 calc R . . . .
C6 C 0.4305(6) 0.3132(3) 0.7505(3) 0.0159(8) Uani 1 1 d . . . . .
C7 C 0.4308(7) 0.5443(3) 0.6364(3) 0.0166(8) Uani 1 1 d . . . . .
C8 C 0.6242(7) 0.5802(4) 0.6918(3) 0.0192(9) Uani 1 1 d . . . . .
H8 H 0.745525 0.534705 0.710848 0.023 Uiso 1 1 calc R . . . .
C9 C 0.6286(8) 0.6884(4) 0.7180(3) 0.0230(9) Uani 1 1 d . . . . .
H9 H 0.756239 0.715384 0.754642 0.028 Uiso 1 1 calc R . . . .
C10 C 0.4465(8) 0.7554(4) 0.6903(3) 0.0256(9) Uani 1 1 d . . . . .
H10 H 0.452355 0.826333 0.709297 0.031 Uiso 1 1 calc R . . . .
C11 C 0.2556(8) 0.7180(4) 0.6345(3) 0.0238(10) Uani 1 1 d . . . . .
H11 H 0.134581 0.763566 0.615201 0.029 Uiso 1 1 calc R . . . .
C12 C 0.2473(7) 0.6109(4) 0.6075(3) 0.0175(8) Uani 1 1 d . . . . .
C13 C 0.0708(7) 0.5541(4) 0.5425(3) 0.0188(9) Uani 1 1 d . . . . .
H13 H -0.079640 0.555895 0.563794 0.023 Uiso 1 1 calc R . . . .
C14 C 0.0621(7) 0.5928(4) 0.4418(3) 0.0195(9) Uani 1 1 d . . . . .
H14A H -0.089013 0.583740 0.407961 0.023 Uiso 1 1 calc R . . . .
H14B H 0.106450 0.667236 0.439194 0.023 Uiso 1 1 calc R . . . .
C15 C 0.2340(7) 0.5204(3) 0.4042(3) 0.0167(9) Uani 1 1 d . . . . .
H15 H 0.388921 0.544166 0.427036 0.020 Uiso 1 1 calc R . . . .
C16 C 0.1635(7) 0.4379(3) 0.5373(3) 0.0168(8) Uani 1 1 d . . . . .
H16 H 0.060153 0.385840 0.560086 0.020 Uiso 1 1 calc R . . . .
C17 C 0.2077(7) 0.5105(3) 0.3002(3) 0.0174(8) Uani 1 1 d . . . . .
C18 C 0.3759(7) 0.5505(3) 0.2517(3) 0.0171(8) Uani 1 1 d . . . . .
H18 H 0.508457 0.578808 0.283836 0.020 Uiso 1 1 calc R . . . .
C19 C 0.3484(7) 0.5489(3) 0.1549(3) 0.0166(8) Uani 1 1 d . . . . .
H19 H 0.462129 0.575751 0.122866 0.020 Uiso 1 1 calc R . . . .
C20 C 0.1501(7) 0.5070(3) 0.1072(3) 0.0166(8) Uani 1 1 d . . . . .
C21 C -0.0159(7) 0.4634(4) 0.1556(3) 0.0202(9) Uani 1 1 d . . . . .
H21 H -0.146144 0.432871 0.123542 0.024 Uiso 1 1 calc R . . . .
C22 C 0.0124(7) 0.4653(3) 0.2520(3) 0.0197(9) Uani 1 1 d . . . . .
H22 H -0.099131 0.436394 0.284064 0.024 Uiso 1 1 calc R . . . .
C23 C 0.1023(7) 0.5091(4) 0.0041(3) 0.0186(8) Uani 1 1 d . . . . .
C24 C 0.2212(8) 0.5701(4) -0.1340(3) 0.0284(10) Uani 1 1 d . . . . .
H24A H 0.214807 0.499638 -0.160067 0.043 Uiso 1 1 calc GR . . . .
H24B H 0.342304 0.609670 -0.156092 0.043 Uiso 1 1 calc GR . . . .
H24C H 0.078874 0.606001 -0.151930 0.043 Uiso 1 1 calc GR . . . .
C25 C 0.2499(8) 0.2426(4) 1.0206(3) 0.0254(10) Uani 1 1 d . . . . .
H25A H 0.087824 0.247248 1.020250 0.038 Uiso 1 1 calc GR . . . .
H25B H 0.324230 0.291222 1.065686 0.038 Uiso 1 1 calc GR . . . .
H25C H 0.299622 0.171024 1.035866 0.038 Uiso 1 1 calc GR . . . .

loop_
_atom_site_aniso_label
_atom_site_aniso_U_11
_atom_site_aniso_U_22
_atom_site_aniso_U_33
_atom_site_aniso_U_23
_atom_site_aniso_U_13
_atom_site_aniso_U_12
S1 0.0209(5) 0.0137(5) 0.0138(4) 0.0009(4) 0.0073(3) 0.0028(3)
O1 0.0324(16) 0.0186(16) 0.0164(14) -0.0022(12) 0.0067(12) 0.0043(13)
O2 0.0200(14) 0.0242(17) 0.0215(13) 0.0027(12) 0.0106(11) 0.0053(12)
O3 0.0276(15) 0.0130(15) 0.0125(13) 0.0023(11) 0.0085(11) -0.0001(11)
O4 0.0316(17) 0.0310(19) 0.0183(15) -0.0020(13) 0.0040(12) -0.0096(14)
O5 0.0287(15) 0.0277(17) 0.0132(14) 0.0007(13) 0.0082(11) -0.0068(14)
N1 0.0246(17) 0.0093(16) 0.0150(15) 0.0012(13) 0.0056(13) 0.0034(13)
C1 0.0173(17) 0.014(2) 0.0194(19) -0.0001(16) 0.0045(15) 0.0001(15)
C2 0.0181(19) 0.016(2) 0.023(2) -0.0004(17) 0.0082(16) -0.0003(16)
C3 0.0234(19) 0.013(2) 0.019(2) -0.0003(16) 0.0096(16) 0.0041(16)
C4 0.0244(19) 0.019(2) 0.0150(17) 0.0004(17) 0.0022(15) -0.0023(17)
C5 0.0183(17) 0.016(2) 0.0191(18) -0.0012(17) 0.0030(14) -0.0021(16)
C6 0.0180(17) 0.013(2) 0.0168(18) -0.0020(16) 0.0028(14) 0.0043(15)
C7 0.023(2) 0.015(2) 0.0134(18) 0.0011(16) 0.0098(15) -0.0013(16)
C8 0.024(2) 0.019(2) 0.0161(19) 0.0005(16) 0.0098(16) 0.0000(16)
C9 0.030(2) 0.020(2) 0.021(2) -0.0029(18) 0.0109(17) -0.0078(18)
C10 0.038(2) 0.017(2) 0.024(2) -0.0027(18) 0.0121(18) -0.0010(18)
C11 0.034(2) 0.019(2) 0.021(2) -0.0014(18) 0.0115(18) 0.0050(17)
C12 0.024(2) 0.016(2) 0.0144(18) 0.0048(16) 0.0117(15) 0.0022(16)
C13 0.024(2) 0.019(2) 0.0154(19) 0.0004(17) 0.0101(16) 0.0044(17)
C14 0.027(2) 0.017(2) 0.016(2) 0.0033(17) 0.0068(16) 0.0047(16)
C15 0.027(2) 0.011(2) 0.0138(19) 0.0025(15) 0.0085(16) -0.0022(15)
C16 0.021(2) 0.018(2) 0.0128(18) 0.0014(16) 0.0087(15) -0.0002(16)
C17 0.026(2) 0.013(2) 0.0147(19) 0.0025(15) 0.0083(16) 0.0016(16)
C18 0.0202(19) 0.016(2) 0.0164(19) -0.0003(16) 0.0083(15) -0.0029(16)
C19 0.0209(19) 0.013(2) 0.0179(19) 0.0014(16) 0.0101(15) 0.0020(15)
C20 0.0244(19) 0.0139(19) 0.0131(18) -0.0003(15) 0.0082(15) 0.0011(15)
C21 0.024(2) 0.021(2) 0.0178(19) -0.0034(17) 0.0088(15) -0.0056(17)
C22 0.027(2) 0.019(2) 0.0153(18) 0.0006(17) 0.0109(16) -0.0029(17)
C23 0.024(2) 0.016(2) 0.017(2) -0.0008(16) 0.0084(16) 0.0004(16)
C24 0.042(3) 0.032(3) 0.013(2) 0.0051(19) 0.0124(18) 0.000(2)
C25 0.033(2) 0.023(2) 0.023(2) 0.0019(19) 0.0129(18) 0.0014(19)

loop_
_atom_type_symbol
_atom_type_description
_atom_type_scat_dispersion_real
_atom_type_scat_dispersion_imag
_atom_type_scat_source
C C 0.0181 0.0091 'International Tables Vol C Tables 4.2.6.8 and 6.1.1.4'
H H 0.0000 0.0000 'International Tables Vol C Tables 4.2.6.8 and 6.1.1.4'
N N 0.0311 0.0180 'International Tables Vol C Tables 4.2.6.8 and 6.1.1.4'
O O 0.0492 0.0322 'International Tables Vol C Tables 4.2.6.8 and 6.1.1.4'
S S 0.3331 0.5567 'International Tables Vol C Tables 4.2.6.8 and 6.1.1.4'

loop_
_geom_angle_atom_site_label_1
_geom_angle_atom_site_label_2
_geom_angle_atom_site_label_3
_geom_angle
_geom_angle_site_symmetry_1
_geom_angle_site_symmetry_3
_geom_angle_publ_flag
O1 S1 O2 120.41(18) . . ?
O1 S1 N1 105.96(17) . . ?
O1 S1 C6 108.12(19) . . ?
O2 S1 N1 106.84(18) . . ?
O2 S1 C6 107.45(17) . . ?
N1 S1 C6 107.44(18) . . ?
C16 O3 C15 106.2(3) . . ?
C23 O5 C24 114.3(3) . . ?
C7 N1 S1 124.3(3) . . ?
C7 N1 C16 111.0(3) . . ?
C16 N1 S1 121.0(3) . . ?
C2 C1 H1 120.0 . . ?
C2 C1 C6 119.9(4) . . ?
C6 C1 H1 120.0 . . ?
C1 C2 H2 119.4 . . ?
C1 C2 C3 121.3(4) . . ?
C3 C2 H2 119.4 . . ?
C2 C3 C4 117.7(4) . . ?
C2 C3 C25 120.8(4) . . ?
C4 C3 C25 121.5(4) . . ?
C3 C4 H4 119.1 . . ?
C5 C4 C3 121.8(4) . . ?
C5 C4 H4 119.1 . . ?
C4 C5 H5 120.3 . . ?
C4 C5 C6 119.4(4) . . ?
C6 C5 H5 120.3 . . ?
C1 C6 S1 119.2(3) . . ?
C1 C6 C5 119.9(4) . . ?
C5 C6 S1 120.9(3) . . ?
C8 C7 N1 128.3(4) . . ?
C8 C7 C12 122.4(4) . . ?
C12 C7 N1 109.2(3) . . ?
C7 C8 H8 121.5 . . ?
C7 C8 C9 117.1(4) . . ?
C9 C8 H8 121.5 . . ?
C8 C9 H9 119.4 . . ?
C10 C9 C8 121.2(4) . . ?
C10 C9 H9 119.4 . . ?
C9 C10 H10 119.6 . . ?
C9 C10 C11 120.8(4) . . ?
C11 C10 H10 119.6 . . ?
C10 C11 H11 120.5 . . ?
C10 C11 C12 119.1(4) . . ?
C12 C11 H11 120.5 . . ?
C7 C12 C11 119.5(4) . . ?
C7 C12 C13 111.2(4) . . ?
C11 C12 C13 129.1(4) . . ?
C12 C13 H13 112.1 . . ?
C12 C13 C14 112.9(4) . . ?
C12 C13 C16 104.6(3) . . ?
C14 C13 H13 112.1 . . ?
C14 C13 C16 102.5(3) . . ?
C16 C13 H13 112.1 . . ?
C13 C14 H14A 111.3 . . ?
C13 C14 H14B 111.3 . . ?
H14A C14 H14B 109.2 . . ?
C15 C14 C13 102.4(3) . . ?
C15 C14 H14A 111.3 . . ?
C15 C14 H14B 111.3 . . ?
O3 C15 C14 103.1(3) . . ?
O3 C15 H15 109.7 . . ?
O3 C15 C17 109.4(3) . . ?
C14 C15 H15 109.7 . . ?
C17 C15 C14 115.2(3) . . ?
C17 C15 H15 109.7 . . ?
O3 C16 N1 111.1(3) . . ?
O3 C16 C13 107.3(3) . . ?
O3 C16 H16 111.4 . . ?
N1 C16 C13 103.9(3) . . ?
N1 C16 H16 111.4 . . ?
C13 C16 H16 111.4 . . ?
C18 C17 C15 119.7(4) . . ?
C18 C17 C22 119.5(4) . . ?
C22 C17 C15 120.8(4) . . ?
C17 C18 H18 119.6 . . ?
C17 C18 C19 120.8(4) . . ?
C19 C18 H18 119.6 . . ?
C18 C19 H19 120.3 . . ?
C20 C19 C18 119.5(4) . . ?
C20 C19 H19 120.3 . . ?
C19 C20 C21 119.9(4) . . ?
C19 C20 C23 122.4(4) . . ?
C21 C20 C23 117.6(4) . . ?
C20 C21 H21 119.9 . . ?
C20 C21 C22 120.3(4) . . ?
C22 C21 H21 119.9 . . ?
C17 C22 C21 120.0(4) . . ?
C17 C22 H22 120.0 . . ?
C21 C22 H22 120.0 . . ?
O4 C23 O5 123.6(4) . . ?
O4 C23 C20 124.4(4) . . ?
O5 C23 C20 112.0(3) . . ?
O5 C24 H24A 109.5 . . ?
O5 C24 H24B 109.5 . . ?
O5 C24 H24C 109.5 . . ?
H24A C24 H24B 109.5 . . ?
H24A C24 H24C 109.5 . . ?
H24B C24 H24C 109.5 . . ?
C3 C25 H25A 109.5 . . ?
C3 C25 H25B 109.5 . . ?
C3 C25 H25C 109.5 . . ?
H25A C25 H25B 109.5 . . ?
H25A C25 H25C 109.5 . . ?
H25B C25 H25C 109.5 . . ?

loop_
_geom_bond_atom_site_label_1
_geom_bond_atom_site_label_2
_geom_bond_distance
_geom_bond_site_symmetry_2
_geom_bond_publ_flag
S1 O1 1.428(3) . ?
S1 O2 1.436(3) . ?
S1 N1 1.638(3) . ?
S1 C6 1.753(4) . ?
O3 C15 1.443(5) . ?
O3 C16 1.412(4) . ?
O4 C23 1.196(5) . ?
O5 C23 1.342(5) . ?
O5 C24 1.449(5) . ?
N1 C7 1.428(5) . ?
N1 C16 1.488(5) . ?
C1 H1 0.9300 . ?
C1 C2 1.381(6) . ?
C1 C6 1.396(6) . ?
C2 H2 0.9300 . ?
C2 C3 1.401(6) . ?
C3 C4 1.401(6) . ?
C3 C25 1.500(6) . ?
C4 H4 0.9300 . ?
C4 C5 1.381(5) . ?
C5 H5 0.9300 . ?
C5 C6 1.397(5) . ?
C7 C8 1.387(6) . ?
C7 C12 1.390(6) . ?
C8 H8 0.9300 . ?
C8 C9 1.406(6) . ?
C9 H9 0.9300 . ?
C9 C10 1.383(7) . ?
C10 H10 0.9300 . ?
C10 C11 1.386(7) . ?
C11 H11 0.9300 . ?
C11 C12 1.396(7) . ?
C12 C13 1.496(6) . ?
C13 H13 0.9800 . ?
C13 C14 1.541(5) . ?
C13 C16 1.560(6) . ?
C14 H14A 0.9700 . ?
C14 H14B 0.9700 . ?
C14 C15 1.517(6) . ?
C15 H15 0.9800 . ?
C15 C17 1.509(5) . ?
C16 H16 0.9800 . ?
C17 C18 1.387(6) . ?
C17 C22 1.392(6) . ?
C18 H18 0.9300 . ?
C18 C19 1.400(5) . ?
C19 H19 0.9300 . ?
C19 C20 1.388(6) . ?
C20 C21 1.393(6) . ?
C20 C23 1.492(5) . ?
C21 H21 0.9300 . ?
C21 C22 1.394(6) . ?
C22 H22 0.9300 . ?
C24 H24A 0.9600 . ?
C24 H24B 0.9600 . ?
C24 H24C 0.9600 . ?
C25 H25A 0.9600 . ?
C25 H25B 0.9600 . ?
C25 H25C 0.9600 . ?
